data_4038810
loop_
_publ_author_name
'Rodstein, Ilja'
'Prendes, Daniel Sowa'
'Wickert, Leon'
'Paa\&sen, Maurice'
'Gessner, Viktoria'

_publ_section_title
;
 Selective Pd-Catalyzed Monoarylation of Small Primary Alkyl Amines
 through Backbone-Modification in Ylide-Functionalized Phosphines (YPhos).
;
_journal_name_full 'The Journal of organic chemistry'
_journal_paper_doi 10.1021/acs.joc.0c01771
_journal_year 2020
_chemical_formula_sum 'C80 H132 Au2 Cl2 O P4'
_chemical_formula_weight 1698.56
_space_group_crystal_system triclinic
_space_group_IT_number 2
_space_group_name_Hall '-P 1'
_space_group_name_H-M_alt 'P -1'
_atom_sites_solution_hydrogens geom
_audit_creation_method SHELXL-2018/3
_cell_angle_alpha 86.2203(14)
_cell_angle_beta 86.1003(13)
_cell_angle_gamma 79.6142(14)
_cell_formula_units_Z 1
_cell_length_a 10.22661(16)
_cell_length_b 10.50804(18)
_cell_length_c 18.1253(3)
_cell_measurement_reflns_used 37657
_cell_measurement_temperature 100(2)
_cell_measurement_theta_max 76.2900
_cell_measurement_theta_min 4.2560
_cell_volume 1908.57(6)
_computing_cell_refinement 'CrysAlisPro 1.171.40.20a (Rigaku OD, 2018)'
_computing_data_collection 'CrysAlisPro 1.171.40.20a (Rigaku OD, 2018)'
_computing_data_reduction 'CrysAlisPro 1.171.40.20a (Rigaku OD, 2018)'
_computing_structure_refinement 'SHELXL-2018/3 (Sheldrick, 2018)'
_computing_structure_solution 'SHELXT-2018/2 (Sheldrick, 2018)'
_diffrn_ambient_temperature 100(2)
_diffrn_measured_fraction_theta_full 0.998
_diffrn_measured_fraction_theta_max 0.969
_diffrn_measurement_device 'four-circle diffractometer'
_diffrn_measurement_device_type 'XtaLAB Synergy, Dualflex, HyPix'
_diffrn_radiation_type CuK\a
_diffrn_radiation_wavelength 1.54184
_diffrn_reflns_av_R_equivalents 0.0359
_diffrn_reflns_av_unetI/netI 0.0174
_diffrn_reflns_Laue_measured_fraction_full 0.998
_diffrn_reflns_Laue_measured_fraction_max 0.969
_diffrn_reflns_limit_h_max 12
_diffrn_reflns_limit_h_min -12
_diffrn_reflns_limit_k_max 13
_diffrn_reflns_limit_k_min -12
_diffrn_reflns_limit_l_max 22
_diffrn_reflns_limit_l_min -22
_diffrn_reflns_number 54138
_diffrn_reflns_point_group_measured_fraction_full 0.998
_diffrn_reflns_point_group_measured_fraction_max 0.969
_diffrn_reflns_theta_full 67.684
_diffrn_reflns_theta_max 77.305
_diffrn_reflns_theta_min 2.447
_diffrn_source 'micro-focus sealed X-ray tube'
_diffrn_source_type 'PhotonJet (Cu) X-ray Source'
_exptl_absorpt_coefficient_mu 8.875
_exptl_absorpt_correction_T_max 1.000
_exptl_absorpt_correction_T_min 0.481
_exptl_absorpt_correction_type gaussian
_exptl_absorpt_process_details
;
CrysAlisPro 1.171.40.20a (Rigaku Oxford Diffraction, 2018)
Numerical absorption correction based on gaussian integration over
			a multifaceted crystal model
Empirical absorption correction using spherical harmonics,
 implemented in SCALE3 ABSPACK scaling algorithm.
;
_exptl_crystal_colour 'clear light colourless'
_exptl_crystal_density_diffrn 1.478
_exptl_crystal_description plate
_exptl_crystal_F_000 872
_exptl_crystal_size_max 0.124
_exptl_crystal_size_mid 0.082
_exptl_crystal_size_min 0.041
_refine_diff_density_max 0.624
_refine_diff_density_min -1.292
_refine_diff_density_rms 0.077
_refine_ls_extinction_method none
_refine_ls_goodness_of_fit_ref 1.103
_refine_ls_hydrogen_treatment constr
_refine_ls_matrix_type full
_refine_ls_number_parameters 490
_refine_ls_number_reflns 7845
_refine_ls_number_restraints 30
_refine_ls_restrained_S_all 1.104
_refine_ls_R_factor_all 0.0225
_refine_ls_R_factor_gt 0.0217
_refine_ls_shift/su_max 0.001
_refine_ls_shift/su_mean 0.000
_refine_ls_structure_factor_coef Fsqd
_refine_ls_weighting_details 'w=1/[\s^2^(Fo^2^)+(0.0245P)^2^+2.5569P] where P=(Fo^2^+2Fc^2^)/3'
_refine_ls_weighting_scheme calc
_refine_ls_wR_factor_gt 0.0554
_refine_ls_wR_factor_ref 0.0558
_reflns_Friedel_coverage 0.000
_reflns_number_gt 7597
_reflns_number_total 7845
_reflns_threshold_expression 'I > 2\s(I)'
_cod_data_source_file jo0c01771_si_007.cif
_cod_data_source_block IR-039
_cod_database_code 4038810
_shelx_shelxl_version_number 2018/3
_shelx_space_group_comment
;
The symmetry employed for this shelxl refinement is uniquely defined
by the following loop, which should always be used as a source of
symmetry information in preference to the above space-group names.
They are only intended as comments.
;

loop_
_space_group_symop_operation_xyz
'x, y, z'
'-x, -y, -z'

loop_
_atom_site_label
_atom_site_type_symbol
_atom_site_fract_x
_atom_site_fract_y
_atom_site_fract_z
_atom_site_U_iso_or_equiv
_atom_site_adp_type
_atom_site_occupancy
_atom_site_site_symmetry_order
_atom_site_calc_flag
_atom_site_refinement_flags_posn
_atom_site_refinement_flags_adp
_atom_site_refinement_flags_occupancy
_atom_site_disorder_assembly
_atom_site_disorder_group
Au1 Au 0.73917(2) 0.06554(2) 0.26663(2) 0.02339(4) Uani 1 1 d . . . . .
Cl1 Cl 0.92051(7) -0.09800(7) 0.25440(5) 0.04328(18) Uani 1 1 d . . . . .
P1 P 0.71042(6) 0.41416(6) 0.19603(3) 0.01905(12) Uani 1 1 d . . . . .
P2 P 0.55677(6) 0.22043(6) 0.27959(3) 0.01885(12) Uani 1 1 d . . . . .
C1 C 0.5610(2) 0.3700(2) 0.22902(13) 0.0199(5) Uani 1 1 d . . . . .
C2A C 0.4248(7) 0.4582(7) 0.2139(4) 0.0177(15) Uani 0.463(6) 1 d . . P A 1
C3A C 0.3635(5) 0.5598(5) 0.2576(3) 0.0214(13) Uani 0.463(6) 1 d . . P A 1
C4A C 0.2371(8) 0.6279(9) 0.2422(6) 0.0232(18) Uani 0.463(6) 1 d . . P A 1
H4A H 0.195984 0.695814 0.272669 0.028 Uiso 0.463(6) 1 calc R U P A 1
C5A C 0.1704(6) 0.5978(5) 0.1831(4) 0.0238(13) Uani 0.463(6) 1 d . . P A 1
H5A H 0.083672 0.643924 0.173963 0.029 Uiso 0.463(6) 1 calc R U P A 1
C6A C 0.2306(6) 0.5005(5) 0.1376(3) 0.0251(14) Uani 0.463(6) 1 d . . P A 1
H6A H 0.186619 0.480301 0.096501 0.030 Uiso 0.463(6) 1 calc R U P A 1
C7A C 0.3565(8) 0.4330(8) 0.1530(5) 0.0215(17) Uani 0.463(6) 1 d . . P A 1
H7A H 0.398195 0.367398 0.121191 0.026 Uiso 0.463(6) 1 calc R U P A 1
C8A C 0.4267(8) 0.6054(8) 0.3200(4) 0.0255(17) Uani 0.463(6) 1 d . . P A 1
H8AA H 0.495483 0.535571 0.338630 0.038 Uiso 0.463(6) 1 calc R U P A 1
H8AB H 0.358962 0.630079 0.359869 0.038 Uiso 0.463(6) 1 calc R U P A 1
H8AC H 0.467194 0.680449 0.302724 0.038 Uiso 0.463(6) 1 calc R U P A 1
C2B C 0.4433(7) 0.4746(7) 0.2429(4) 0.0222(14) Uani 0.537(6) 1 d . . P A 2
C3B C 0.4418(6) 0.5569(6) 0.3019(4) 0.0230(14) Uani 0.537(6) 1 d . . P A 2
H3B H 0.518650 0.547942 0.329685 0.028 Uiso 0.537(6) 1 calc R U P A 2
C4B C 0.3320(5) 0.6503(5) 0.3206(3) 0.0256(12) Uani 0.537(6) 1 d . . P A 2
H4B H 0.334876 0.704313 0.360273 0.031 Uiso 0.537(6) 1 calc R U P A 2
C5B C 0.2187(5) 0.6642(6) 0.2812(4) 0.0280(13) Uani 0.537(6) 1 d . . P A 2
H5B H 0.141806 0.724877 0.295074 0.034 Uiso 0.537(6) 1 calc R U P A 2
C6B C 0.2182(7) 0.5901(7) 0.2223(5) 0.0229(15) Uani 0.537(6) 1 d . . P A 2
H6B H 0.141132 0.603058 0.194339 0.027 Uiso 0.537(6) 1 calc R U P A 2
C7B C 0.3289(5) 0.4941(5) 0.2012(3) 0.0230(12) Uani 0.537(6) 1 d . . P A 2
C8B C 0.3164(8) 0.4207(7) 0.1347(4) 0.0258(15) Uani 0.537(6) 1 d . . P A 2
H8BA H 0.276062 0.480932 0.095499 0.039 Uiso 0.537(6) 1 calc R U P A 2
H8BB H 0.260023 0.355665 0.148144 0.039 Uiso 0.537(6) 1 calc R U P A 2
H8BC H 0.404857 0.377616 0.116811 0.039 Uiso 0.537(6) 1 calc R U P A 2
C9 C 0.6682(2) 0.5790(2) 0.15241(13) 0.0224(5) Uani 1 1 d . . . . .
H9 H 0.600518 0.626942 0.187796 0.027 Uiso 1 1 calc R U . . .
C10 C 0.5975(3) 0.5859(3) 0.07957(14) 0.0270(5) Uani 1 1 d . . . . .
H10A H 0.662713 0.553459 0.039250 0.032 Uiso 1 1 calc R U . . .
H10B H 0.528430 0.530447 0.085058 0.032 Uiso 1 1 calc R U . . .
C11 C 0.5331(3) 0.7258(3) 0.05993(16) 0.0303(6) Uani 1 1 d . . . . .
H11A H 0.489426 0.729485 0.012557 0.036 Uiso 1 1 calc R U . . .
H11B H 0.463714 0.755682 0.098814 0.036 Uiso 1 1 calc R U . . .
C12 C 0.6345(3) 0.8155(3) 0.05284(16) 0.0324(6) Uani 1 1 d . . . . .
H12A H 0.587759 0.906253 0.046414 0.039 Uiso 1 1 calc R U . . .
H12B H 0.694332 0.795659 0.008233 0.039 Uiso 1 1 calc R U . . .
C13 C 0.7171(3) 0.8016(3) 0.12050(18) 0.0347(6) Uani 1 1 d . . . . .
H13A H 0.659871 0.837884 0.163060 0.042 Uiso 1 1 calc R U . . .
H13B H 0.789260 0.852935 0.110819 0.042 Uiso 1 1 calc R U . . .
C14 C 0.7786(3) 0.6612(3) 0.14113(16) 0.0287(5) Uani 1 1 d . . . . .
H14A H 0.826142 0.657251 0.187247 0.034 Uiso 1 1 calc R U . . .
H14B H 0.843674 0.626729 0.101216 0.034 Uiso 1 1 calc R U . . .
C15 C 0.8380(2) 0.4313(2) 0.26106(13) 0.0229(5) Uani 1 1 d . . . . .
H15 H 0.907969 0.468859 0.230135 0.027 Uiso 1 1 calc R U . . .
C16 C 0.7867(3) 0.5300(3) 0.32010(14) 0.0267(5) Uani 1 1 d . . . . .
H16A H 0.737840 0.610474 0.296248 0.032 Uiso 1 1 calc R U . . .
H16B H 0.724384 0.494045 0.356457 0.032 Uiso 1 1 calc R U . . .
C17 C 0.9033(3) 0.5610(3) 0.35985(16) 0.0305(6) Uani 1 1 d . . . . .
H17A H 0.962595 0.601766 0.323849 0.037 Uiso 1 1 calc R U . . .
H17B H 0.869133 0.623469 0.398172 0.037 Uiso 1 1 calc R U . . .
C18 C 0.9824(3) 0.4385(3) 0.39607(17) 0.0362(6) Uani 1 1 d . . . . .
H18A H 0.926119 0.403615 0.436272 0.043 Uiso 1 1 calc R U . . .
H18B H 1.060865 0.460140 0.418304 0.043 Uiso 1 1 calc R U . . .
C19 C 1.0287(3) 0.3354(3) 0.33966(16) 0.0323(6) Uani 1 1 d . . . . .
H19A H 1.072947 0.254754 0.365500 0.039 Uiso 1 1 calc R U . . .
H19B H 1.094669 0.365702 0.303339 0.039 Uiso 1 1 calc R U . . .
C20 C 0.9117(3) 0.3062(3) 0.29847(15) 0.0287(5) Uani 1 1 d . . . . .
H20A H 0.945461 0.242659 0.260650 0.034 Uiso 1 1 calc R U . . .
H20B H 0.849520 0.267968 0.333902 0.034 Uiso 1 1 calc R U . . .
C21 C 0.8064(2) 0.2997(3) 0.13041(14) 0.0244(5) Uani 1 1 d . . . . .
H21 H 0.837409 0.218335 0.160841 0.029 Uiso 1 1 calc R U . . .
C22 C 0.9331(3) 0.3402(3) 0.09330(16) 0.0354(6) Uani 1 1 d . . . . .
H22A H 0.908944 0.419062 0.060589 0.042 Uiso 1 1 calc R U . . .
H22B H 0.989628 0.360524 0.131583 0.042 Uiso 1 1 calc R U . . .
C23 C 1.0104(3) 0.2302(4) 0.04775(19) 0.0475(9) Uani 1 1 d . . . . .
H23A H 1.089880 0.258675 0.022380 0.057 Uiso 1 1 calc R U . . .
H23B H 1.041487 0.154460 0.081522 0.057 Uiso 1 1 calc R U . . .
C24 C 0.9265(3) 0.1898(3) -0.00957(17) 0.0403(7) Uani 1 1 d . . . . .
H24A H 0.978689 0.115930 -0.035874 0.048 Uiso 1 1 calc R U . . .
H24B H 0.902590 0.262686 -0.046456 0.048 Uiso 1 1 calc R U . . .
C25 C 0.8006(3) 0.1511(3) 0.02722(17) 0.0351(6) Uani 1 1 d . . . . .
H25A H 0.824356 0.072826 0.060415 0.042 Uiso 1 1 calc R U . . .
H25B H 0.744671 0.129804 -0.011105 0.042 Uiso 1 1 calc R U . . .
C26 C 0.7217(3) 0.2612(3) 0.07200(15) 0.0274(5) Uani 1 1 d . . . . .
H26A H 0.692085 0.337199 0.038149 0.033 Uiso 1 1 calc R U . . .
H26B H 0.641487 0.233081 0.096683 0.033 Uiso 1 1 calc R U . . .
C27 C 0.5230(2) 0.2557(3) 0.37942(13) 0.0241(5) Uani 1 1 d . . . . .
H27 H 0.572001 0.327944 0.386267 0.029 Uiso 1 1 calc R U . . .
C28 C 0.3768(3) 0.3098(3) 0.40310(14) 0.0269(5) Uani 1 1 d . . . . .
H28A H 0.341163 0.381814 0.367943 0.032 Uiso 1 1 calc R U . . .
H28B H 0.322552 0.240987 0.401865 0.032 Uiso 1 1 calc R U . . .
C29 C 0.3670(3) 0.3588(3) 0.48153(15) 0.0334(6) Uani 1 1 d . . . . .
H29A H 0.415482 0.432250 0.481759 0.040 Uiso 1 1 calc R U . . .
H29B H 0.272467 0.390413 0.496611 0.040 Uiso 1 1 calc R U . . .
C30 C 0.4258(3) 0.2512(3) 0.53674(15) 0.0365(6) Uani 1 1 d . . . . .
H30A H 0.371722 0.181571 0.540252 0.044 Uiso 1 1 calc R U . . .
H30B H 0.422904 0.286185 0.586331 0.044 Uiso 1 1 calc R U . . .
C31 C 0.5696(3) 0.1952(3) 0.51279(15) 0.0334(6) Uani 1 1 d . . . . .
H31A H 0.625371 0.262587 0.514673 0.040 Uiso 1 1 calc R U . . .
H31B H 0.603747 0.122362 0.547830 0.040 Uiso 1 1 calc R U . . .
C32 C 0.5811(3) 0.1471(3) 0.43467(15) 0.0298(6) Uani 1 1 d . . . . .
H32A H 0.532767 0.073644 0.433758 0.036 Uiso 1 1 calc R U . . .
H32B H 0.675891 0.115686 0.420076 0.036 Uiso 1 1 calc R U . . .
C33 C 0.4139(2) 0.1512(2) 0.25275(13) 0.0210(5) Uani 1 1 d . . . . .
H33 H 0.333477 0.221319 0.253589 0.025 Uiso 1 1 calc R U . . .
C34 C 0.4376(2) 0.1033(2) 0.17398(13) 0.0233(5) Uani 1 1 d . . . . .
H34A H 0.457372 0.174992 0.139238 0.028 Uiso 1 1 calc R U . . .
H34B H 0.515879 0.032469 0.172193 0.028 Uiso 1 1 calc R U . . .
C35 C 0.3168(3) 0.0544(3) 0.14966(15) 0.0283(5) Uani 1 1 d . . . . .
H35A H 0.240515 0.127160 0.147288 0.034 Uiso 1 1 calc R U . . .
H35B H 0.336515 0.021670 0.099400 0.034 Uiso 1 1 calc R U . . .
C36 C 0.2792(3) -0.0531(3) 0.20260(15) 0.0321(6) Uani 1 1 d . . . . .
H36A H 0.349968 -0.130752 0.199656 0.039 Uiso 1 1 calc R U . . .
H36B H 0.195524 -0.076783 0.187949 0.039 Uiso 1 1 calc R U . . .
C37 C 0.2605(3) -0.0101(3) 0.28202(16) 0.0335(6) Uani 1 1 d . . . . .
H37A H 0.243306 -0.083803 0.315930 0.040 Uiso 1 1 calc R U . . .
H37B H 0.181957 0.060080 0.286292 0.040 Uiso 1 1 calc R U . . .
C38 C 0.3830(3) 0.0382(3) 0.30512(14) 0.0267(5) Uani 1 1 d . . . . .
H38A H 0.460479 -0.033530 0.304168 0.032 Uiso 1 1 calc R U . . .
H38B H 0.367059 0.066955 0.356388 0.032 Uiso 1 1 calc R U . . .
O1_1 O 0.8534(6) -0.0418(7) 0.5328(3) 0.0697(15) Uani 0.5 1 d . . P B -1
C1_1 C 0.9115(9) -0.1334(9) 0.4768(4) 0.0604(18) Uani 0.5 1 d . . P B -1
H1A_1 H 0.895593 -0.221286 0.493347 0.072 Uiso 0.5 1 calc R U P B -1
H1AB_1 H 0.867499 -0.108169 0.429714 0.072 Uiso 0.5 1 calc R U P B -1
C2_1 C 1.0490(12) -0.1356(14) 0.4648(8) 0.097(3) Uani 0.5 1 d . . P B -1
H2A_1 H 1.081078 -0.152966 0.413058 0.116 Uiso 0.5 1 calc R U P B -1
H2AB_1 H 1.101846 -0.198163 0.499384 0.116 Uiso 0.5 1 calc R U P B -1
C3_1 C 1.0466(15) 0.0241(18) 0.4850(11) 0.118(5) Uani 0.5 1 d . . P B -1
H3A_1 H 1.128647 0.033461 0.508509 0.142 Uiso 0.5 1 calc R U P B -1
H3AB_1 H 1.036476 0.082535 0.439824 0.142 Uiso 0.5 1 calc R U P B -1
C4_1 C 0.9369(15) 0.0487(19) 0.5333(11) 0.107(5) Uani 0.5 1 d . . P B -1
H4A_1 H 0.885900 0.135707 0.520263 0.128 Uiso 0.5 1 calc R U P B -1
H4AB_1 H 0.966791 0.049786 0.584012 0.128 Uiso 0.5 1 calc R U P B -1

loop_
_atom_site_aniso_label
_atom_site_aniso_U_11
_atom_site_aniso_U_22
_atom_site_aniso_U_33
_atom_site_aniso_U_23
_atom_site_aniso_U_13
_atom_site_aniso_U_12
Au1 0.01817(6) 0.02371(6) 0.02777(6) -0.00147(4) -0.00427(4) -0.00119(4)
Cl1 0.0268(3) 0.0352(4) 0.0652(5) -0.0111(3) -0.0120(3) 0.0079(3)
P1 0.0161(3) 0.0225(3) 0.0186(3) -0.0007(2) -0.0003(2) -0.0042(2)
P2 0.0163(3) 0.0213(3) 0.0189(3) -0.0005(2) -0.0017(2) -0.0031(2)
C1 0.0176(11) 0.0218(11) 0.0203(11) -0.0017(9) 0.0014(9) -0.0039(9)
C2A 0.013(4) 0.019(3) 0.021(4) 0.006(3) -0.002(3) -0.004(2)
C3A 0.016(3) 0.026(3) 0.022(3) 0.005(2) 0.000(2) -0.005(2)
C4A 0.018(3) 0.026(5) 0.026(5) 0.002(4) -0.002(3) -0.006(3)
C5A 0.015(3) 0.026(3) 0.031(3) 0.001(2) 0.001(3) -0.004(2)
C6A 0.023(3) 0.027(3) 0.025(3) 0.009(2) -0.007(2) -0.007(2)
C7A 0.015(4) 0.020(3) 0.031(5) -0.002(3) -0.004(3) -0.005(3)
C8A 0.026(4) 0.021(4) 0.028(4) -0.006(3) 0.001(3) 0.002(3)
C2B 0.017(3) 0.029(3) 0.020(3) 0.005(3) -0.004(3) -0.005(2)
C3B 0.018(3) 0.020(3) 0.027(3) 0.001(2) 0.003(2) 0.002(3)
C4B 0.021(3) 0.025(2) 0.030(3) -0.0018(19) 0.0024(19) 0.001(2)
C5B 0.019(3) 0.027(3) 0.036(3) -0.002(3) 0.004(2) -0.002(2)
C6B 0.016(3) 0.026(4) 0.028(4) 0.000(3) -0.007(3) -0.005(2)
C7B 0.018(3) 0.026(2) 0.025(2) 0.002(2) -0.0006(19) -0.0057(19)
C8B 0.024(4) 0.030(3) 0.024(3) 0.000(2) -0.005(3) -0.007(3)
C9 0.0186(11) 0.0264(12) 0.0219(12) 0.0010(9) 0.0011(9) -0.0048(9)
C10 0.0250(12) 0.0297(13) 0.0259(13) 0.0027(10) -0.0048(10) -0.0041(10)
C11 0.0251(13) 0.0340(14) 0.0301(14) 0.0040(11) -0.0050(10) -0.0018(11)
C12 0.0298(14) 0.0323(14) 0.0320(14) 0.0073(11) 0.0006(11) -0.0016(11)
C13 0.0329(15) 0.0286(14) 0.0438(16) 0.0061(12) -0.0074(12) -0.0099(11)
C14 0.0236(12) 0.0312(14) 0.0319(14) 0.0053(11) -0.0039(10) -0.0078(11)
C15 0.0189(11) 0.0295(13) 0.0210(11) -0.0016(10) -0.0024(9) -0.0055(10)
C16 0.0233(12) 0.0318(13) 0.0258(13) -0.0042(10) -0.0021(10) -0.0060(10)
C17 0.0280(13) 0.0352(14) 0.0304(14) -0.0097(11) -0.0035(11) -0.0081(11)
C18 0.0295(14) 0.0474(17) 0.0335(15) -0.0077(13) -0.0111(12) -0.0064(12)
C19 0.0267(13) 0.0344(14) 0.0364(15) -0.0040(12) -0.0127(11) -0.0024(11)
C20 0.0264(13) 0.0301(13) 0.0302(13) 0.0002(11) -0.0105(11) -0.0034(11)
C21 0.0176(11) 0.0310(13) 0.0241(12) -0.0053(10) 0.0005(9) -0.0019(10)
C22 0.0217(13) 0.0558(19) 0.0304(14) -0.0102(13) 0.0040(11) -0.0106(12)
C23 0.0210(14) 0.078(3) 0.0419(17) -0.0179(17) 0.0055(12) -0.0011(15)
C24 0.0316(15) 0.0552(19) 0.0297(15) -0.0141(13) 0.0043(12) 0.0062(13)
C25 0.0324(15) 0.0369(15) 0.0344(15) -0.0120(12) -0.0015(12) 0.0018(12)
C26 0.0198(12) 0.0337(14) 0.0290(13) -0.0096(11) 0.0014(10) -0.0037(10)
C27 0.0232(12) 0.0295(13) 0.0202(12) -0.0005(10) -0.0019(9) -0.0065(10)
C28 0.0238(12) 0.0339(14) 0.0221(12) -0.0007(10) 0.0003(10) -0.0038(10)
C29 0.0336(14) 0.0397(16) 0.0267(13) -0.0058(12) 0.0028(11) -0.0065(12)
C30 0.0426(17) 0.0463(17) 0.0206(13) -0.0025(12) 0.0002(11) -0.0086(14)
C31 0.0376(15) 0.0411(16) 0.0223(13) 0.0031(11) -0.0073(11) -0.0086(12)
C32 0.0299(14) 0.0323(14) 0.0268(13) 0.0010(11) -0.0058(11) -0.0041(11)
C33 0.0190(11) 0.0232(12) 0.0212(11) -0.0013(9) -0.0010(9) -0.0048(9)
C34 0.0230(12) 0.0254(12) 0.0214(12) -0.0011(9) -0.0005(9) -0.0046(10)
C35 0.0293(13) 0.0321(14) 0.0254(13) -0.0020(10) -0.0042(10) -0.0098(11)
C36 0.0369(15) 0.0348(15) 0.0293(14) -0.0047(11) -0.0001(11) -0.0186(12)
C37 0.0377(15) 0.0379(15) 0.0298(14) -0.0025(11) 0.0050(12) -0.0219(13)
C38 0.0314(13) 0.0275(13) 0.0226(12) 0.0003(10) -0.0018(10) -0.0097(11)
O1_1 0.059(3) 0.091(4) 0.058(3) -0.007(3) 0.001(3) -0.011(3)
C1_1 0.065(4) 0.080(5) 0.036(3) 0.004(3) -0.008(3) -0.015(3)
C2_1 0.066(4) 0.116(8) 0.099(8) 0.026(7) 0.010(4) -0.010(4)
C3_1 0.071(7) 0.123(10) 0.156(13) 0.006(9) 0.039(7) -0.027(7)
C4_1 0.077(7) 0.126(9) 0.125(10) -0.034(9) 0.028(7) -0.038(7)

loop_
_atom_type_symbol
_atom_type_description
_atom_type_scat_dispersion_real
_atom_type_scat_dispersion_imag
_atom_type_scat_source
C C 0.0181 0.0091 'International Tables Vol C Tables 4.2.6.8 and 6.1.1.4'
H H 0.0000 0.0000 'International Tables Vol C Tables 4.2.6.8 and 6.1.1.4'
Au Au -4.4197 7.2980 'International Tables Vol C Tables 4.2.6.8 and 6.1.1.4'
Cl Cl 0.3639 0.7018 'International Tables Vol C Tables 4.2.6.8 and 6.1.1.4'
P P 0.2955 0.4335 'International Tables Vol C Tables 4.2.6.8 and 6.1.1.4'
O O 0.0492 0.0322 'International Tables Vol C Tables 4.2.6.8 and 6.1.1.4'

loop_
_geom_angle_atom_site_label_1
_geom_angle_atom_site_label_2
_geom_angle_atom_site_label_3
_geom_angle
_geom_angle_site_symmetry_1
_geom_angle_site_symmetry_3
_geom_angle_publ_flag
P2 Au1 Cl1 177.94(3) . . ?
C1 P1 C9 106.35(11) . . ?
C1 P1 C21 112.95(12) . . ?
C9 P1 C21 111.58(12) . . ?
C1 P1 C15 120.45(11) . . ?
C9 P1 C15 102.98(11) . . ?
C21 P1 C15 102.13(11) . . ?
C1 P2 C33 109.51(11) . . ?
C1 P2 C27 107.47(11) . . ?
C33 P2 C27 106.21(11) . . ?
C1 P2 Au1 116.61(8) . . ?
C33 P2 Au1 106.98(8) . . ?
C27 P2 Au1 109.59(8) . . ?
C2B C1 P1 118.5(3) . . ?
C2A C1 P1 121.6(3) . . ?
C2B C1 P2 115.7(3) . . ?
C2A C1 P2 117.2(3) . . ?
P1 C1 P2 121.24(14) . . ?
C3A C2A C7A 117.3(6) . . ?
C3A C2A C1 124.6(6) . . ?
C7A C2A C1 118.1(6) . . ?
C4A C3A C2A 120.2(7) . . ?
C4A C3A C8A 115.8(7) . . ?
C2A C3A C8A 124.0(6) . . ?
C5A C4A C3A 121.1(8) . . ?
C5A C4A H4A 119.5 . . ?
C3A C4A H4A 119.5 . . ?
C6A C5A C4A 119.9(6) . . ?
C6A C5A H5A 120.1 . . ?
C4A C5A H5A 120.1 . . ?
C5A C6A C7A 118.9(6) . . ?
C5A C6A H6A 120.6 . . ?
C7A C6A H6A 120.6 . . ?
C6A C7A C2A 122.6(7) . . ?
C6A C7A H7A 118.7 . . ?
C2A C7A H7A 118.7 . . ?
C3A C8A H8AA 109.5 . . ?
C3A C8A H8AB 109.5 . . ?
H8AA C8A H8AB 109.5 . . ?
C3A C8A H8AC 109.5 . . ?
H8AA C8A H8AC 109.5 . . ?
H8AB C8A H8AC 109.5 . . ?
C7B C2B C3B 117.0(6) . . ?
C7B C2B C1 123.2(6) . . ?
C3B C2B C1 119.8(5) . . ?
C4B C3B C2B 122.5(6) . . ?
C4B C3B H3B 118.7 . . ?
C2B C3B H3B 118.7 . . ?
C5B C4B C3B 119.6(5) . . ?
C5B C4B H4B 120.2 . . ?
C3B C4B H4B 120.2 . . ?
C6B C5B C4B 119.5(6) . . ?
C6B C5B H5B 120.2 . . ?
C4B C5B H5B 120.2 . . ?
C5B C6B C7B 122.3(7) . . ?
C5B C6B H6B 118.8 . . ?
C7B C6B H6B 118.8 . . ?
C2B C7B C6B 118.8(6) . . ?
C2B C7B C8B 124.1(5) . . ?
C6B C7B C8B 117.1(5) . . ?
C7B C8B H8BA 109.5 . . ?
C7B C8B H8BB 109.5 . . ?
H8BA C8B H8BB 109.5 . . ?
C7B C8B H8BC 109.5 . . ?
H8BA C8B H8BC 109.5 . . ?
H8BB C8B H8BC 109.5 . . ?
C14 C9 C10 108.5(2) . . ?
C14 C9 P1 118.02(17) . . ?
C10 C9 P1 114.39(18) . . ?
C14 C9 H9 104.9 . . ?
C10 C9 H9 104.9 . . ?
P1 C9 H9 104.9 . . ?
C11 C10 C9 109.9(2) . . ?
C11 C10 H10A 109.7 . . ?
C9 C10 H10A 109.7 . . ?
C11 C10 H10B 109.7 . . ?
C9 C10 H10B 109.7 . . ?
H10A C10 H10B 108.2 . . ?
C12 C11 C10 111.7(2) . . ?
C12 C11 H11A 109.3 . . ?
C10 C11 H11A 109.3 . . ?
C12 C11 H11B 109.3 . . ?
C10 C11 H11B 109.3 . . ?
H11A C11 H11B 107.9 . . ?
C11 C12 C13 111.7(2) . . ?
C11 C12 H12A 109.3 . . ?
C13 C12 H12A 109.3 . . ?
C11 C12 H12B 109.3 . . ?
C13 C12 H12B 109.3 . . ?
H12A C12 H12B 107.9 . . ?
C12 C13 C14 113.2(2) . . ?
C12 C13 H13A 108.9 . . ?
C14 C13 H13A 108.9 . . ?
C12 C13 H13B 108.9 . . ?
C14 C13 H13B 108.9 . . ?
H13A C13 H13B 107.7 . . ?
C13 C14 C9 109.4(2) . . ?
C13 C14 H14A 109.8 . . ?
C9 C14 H14A 109.8 . . ?
C13 C14 H14B 109.8 . . ?
C9 C14 H14B 109.8 . . ?
H14A C14 H14B 108.2 . . ?
C20 C15 C16 109.4(2) . . ?
C20 C15 P1 116.89(18) . . ?
C16 C15 P1 113.42(17) . . ?
C20 C15 H15 105.4 . . ?
C16 C15 H15 105.4 . . ?
P1 C15 H15 105.4 . . ?
C17 C16 C15 110.1(2) . . ?
C17 C16 H16A 109.6 . . ?
C15 C16 H16A 109.6 . . ?
C17 C16 H16B 109.6 . . ?
C15 C16 H16B 109.6 . . ?
H16A C16 H16B 108.2 . . ?
C18 C17 C16 111.0(2) . . ?
C18 C17 H17A 109.4 . . ?
C16 C17 H17A 109.4 . . ?
C18 C17 H17B 109.4 . . ?
C16 C17 H17B 109.4 . . ?
H17A C17 H17B 108.0 . . ?
C17 C18 C19 111.2(2) . . ?
C17 C18 H18A 109.4 . . ?
C19 C18 H18A 109.4 . . ?
C17 C18 H18B 109.4 . . ?
C19 C18 H18B 109.4 . . ?
H18A C18 H18B 108.0 . . ?
C18 C19 C20 111.7(2) . . ?
C18 C19 H19A 109.3 . . ?
C20 C19 H19A 109.3 . . ?
C18 C19 H19B 109.3 . . ?
C20 C19 H19B 109.3 . . ?
H19A C19 H19B 107.9 . . ?
C15 C20 C19 110.0(2) . . ?
C15 C20 H20A 109.7 . . ?
C19 C20 H20A 109.7 . . ?
C15 C20 H20B 109.7 . . ?
C19 C20 H20B 109.7 . . ?
H20A C20 H20B 108.2 . . ?
C26 C21 C22 110.1(2) . . ?
C26 C21 P1 113.43(17) . . ?
C22 C21 P1 115.54(19) . . ?
C26 C21 H21 105.6 . . ?
C22 C21 H21 105.6 . . ?
P1 C21 H21 105.6 . . ?
C23 C22 C21 109.8(3) . . ?
C23 C22 H22A 109.7 . . ?
C21 C22 H22A 109.7 . . ?
C23 C22 H22B 109.7 . . ?
C21 C22 H22B 109.7 . . ?
H22A C22 H22B 108.2 . . ?
C24 C23 C22 112.3(2) . . ?
C24 C23 H23A 109.2 . . ?
C22 C23 H23A 109.2 . . ?
C24 C23 H23B 109.2 . . ?
C22 C23 H23B 109.2 . . ?
H23A C23 H23B 107.9 . . ?
C23 C24 C25 110.5(2) . . ?
C23 C24 H24A 109.5 . . ?
C25 C24 H24A 109.5 . . ?
C23 C24 H24B 109.5 . . ?
C25 C24 H24B 109.5 . . ?
H24A C24 H24B 108.1 . . ?
C24 C25 C26 110.7(2) . . ?
C24 C25 H25A 109.5 . . ?
C26 C25 H25A 109.5 . . ?
C24 C25 H25B 109.5 . . ?
C26 C25 H25B 109.5 . . ?
H25A C25 H25B 108.1 . . ?
C21 C26 C25 111.1(2) . . ?
C21 C26 H26A 109.4 . . ?
C25 C26 H26A 109.4 . . ?
C21 C26 H26B 109.4 . . ?
C25 C26 H26B 109.4 . . ?
H26A C26 H26B 108.0 . . ?
C32 C27 C28 110.2(2) . . ?
C32 C27 P2 115.52(18) . . ?
C28 C27 P2 115.76(17) . . ?
C32 C27 H27 104.6 . . ?
C28 C27 H27 104.6 . . ?
P2 C27 H27 104.6 . . ?
C29 C28 C27 110.4(2) . . ?
C29 C28 H28A 109.6 . . ?
C27 C28 H28A 109.6 . . ?
C29 C28 H28B 109.6 . . ?
C27 C28 H28B 109.6 . . ?
H28A C28 H28B 108.1 . . ?
C30 C29 C28 110.9(2) . . ?
C30 C29 H29A 109.5 . . ?
C28 C29 H29A 109.5 . . ?
C30 C29 H29B 109.5 . . ?
C28 C29 H29B 109.5 . . ?
H29A C29 H29B 108.0 . . ?
C29 C30 C31 110.8(2) . . ?
C29 C30 H30A 109.5 . . ?
C31 C30 H30A 109.5 . . ?
C29 C30 H30B 109.5 . . ?
C31 C30 H30B 109.5 . . ?
H30A C30 H30B 108.1 . . ?
C32 C31 C30 111.7(2) . . ?
C32 C31 H31A 109.3 . . ?
C30 C31 H31A 109.3 . . ?
C32 C31 H31B 109.3 . . ?
C30 C31 H31B 109.3 . . ?
H31A C31 H31B 107.9 . . ?
C31 C32 C27 110.7(2) . . ?
C31 C32 H32A 109.5 . . ?
C27 C32 H32A 109.5 . . ?
C31 C32 H32B 109.5 . . ?
C27 C32 H32B 109.5 . . ?
H32A C32 H32B 108.1 . . ?
C34 C33 C38 108.1(2) . . ?
C34 C33 P2 111.15(16) . . ?
C38 C33 P2 113.33(17) . . ?
C34 C33 H33 108.0 . . ?
C38 C33 H33 108.0 . . ?
P2 C33 H33 108.0 . . ?
C35 C34 C33 111.4(2) . . ?
C35 C34 H34A 109.3 . . ?
C33 C34 H34A 109.3 . . ?
C35 C34 H34B 109.3 . . ?
C33 C34 H34B 109.3 . . ?
H34A C34 H34B 108.0 . . ?
C36 C35 C34 111.6(2) . . ?
C36 C35 H35A 109.3 . . ?
C34 C35 H35A 109.3 . . ?
C36 C35 H35B 109.3 . . ?
C34 C35 H35B 109.3 . . ?
H35A C35 H35B 108.0 . . ?
C35 C36 C37 110.8(2) . . ?
C35 C36 H36A 109.5 . . ?
C37 C36 H36A 109.5 . . ?
C35 C36 H36B 109.5 . . ?
C37 C36 H36B 109.5 . . ?
H36A C36 H36B 108.1 . . ?
C36 C37 C38 111.5(2) . . ?
C36 C37 H37A 109.3 . . ?
C38 C37 H37A 109.3 . . ?
C36 C37 H37B 109.3 . . ?
C38 C37 H37B 109.3 . . ?
H37A C37 H37B 108.0 . . ?
C37 C38 C33 110.6(2) . . ?
C37 C38 H38A 109.5 . . ?
C33 C38 H38A 109.5 . . ?
C37 C38 H38B 109.5 . . ?
C33 C38 H38B 109.5 . . ?
H38A C38 H38B 108.1 . . ?
C4_1 O1_1 C1_1 106.8(8) . . ?
C2_1 C1_1 O1_1 111.1(9) . . ?
C2_1 C1_1 H1A_1 109.4 . . ?
O1_1 C1_1 H1A_1 109.4 . . ?
C2_1 C1_1 H1AB_1 109.4 . . ?
O1_1 C1_1 H1AB_1 109.4 . . ?
H1A_1 C1_1 H1AB_1 108.0 . . ?
C1_1 C2_1 C3_1 96.7(10) . . ?
C1_1 C2_1 H2A_1 112.4 . . ?
C3_1 C2_1 H2A_1 112.4 . . ?
C1_1 C2_1 H2AB_1 112.4 . . ?
C3_1 C2_1 H2AB_1 112.4 . . ?
H2A_1 C2_1 H2AB_1 110.0 . . ?
C4_1 C3_1 C2_1 102.5(13) . . ?
C4_1 C3_1 H3A_1 111.3 . . ?
C2_1 C3_1 H3A_1 111.3 . . ?
C4_1 C3_1 H3AB_1 111.3 . . ?
C2_1 C3_1 H3AB_1 111.3 . . ?
H3A_1 C3_1 H3AB_1 109.2 . . ?
C3_1 C4_1 O1_1 113.2(17) . . ?
C3_1 C4_1 H4A_1 108.9 . . ?
O1_1 C4_1 H4A_1 108.9 . . ?
C3_1 C4_1 H4AB_1 108.9 . . ?
O1_1 C4_1 H4AB_1 108.9 . . ?
H4A_1 C4_1 H4AB_1 107.7 . . ?

loop_
_geom_bond_atom_site_label_1
_geom_bond_atom_site_label_2
_geom_bond_distance
_geom_bond_site_symmetry_2
_geom_bond_publ_flag
Au1 P2 2.2539(6) . ?
Au1 Cl1 2.2993(7) . ?
P1 C1 1.733(2) . ?
P1 C9 1.847(3) . ?
P1 C21 1.852(2) . ?
P1 C15 1.856(2) . ?
P2 C1 1.772(2) . ?
P2 C33 1.851(2) . ?
P2 C27 1.868(3) . ?
C1 C2B 1.496(7) . ?
C1 C2A 1.558(7) . ?
C2A C3A 1.401(9) . ?
C2A C7A 1.410(12) . ?
C3A C4A 1.396(10) . ?
C3A C8A 1.486(9) . ?
C4A C5A 1.392(11) . ?
C4A H4A 0.9500 . ?
C5A C6A 1.386(8) . ?
C5A H5A 0.9500 . ?
C6A C7A 1.390(9) . ?
C6A H6A 0.9500 . ?
C7A H7A 0.9500 . ?
C8A H8AA 0.9800 . ?
C8A H8AB 0.9800 . ?
C8A H8AC 0.9800 . ?
C2B C7B 1.413(8) . ?
C2B C3B 1.416(11) . ?
C3B C4B 1.390(7) . ?
C3B H3B 0.9500 . ?
C4B C5B 1.383(8) . ?
C4B H4B 0.9500 . ?
C5B C6B 1.362(9) . ?
C5B H5B 0.9500 . ?
C6B C7B 1.424(9) . ?
C6B H6B 0.9500 . ?
C7B C8B 1.498(8) . ?
C8B H8BA 0.9800 . ?
C8B H8BB 0.9800 . ?
C8B H8BC 0.9800 . ?
C9 C14 1.536(3) . ?
C9 C10 1.539(3) . ?
C9 H9 1.0000 . ?
C10 C11 1.528(4) . ?
C10 H10A 0.9900 . ?
C10 H10B 0.9900 . ?
C11 C12 1.516(4) . ?
C11 H11A 0.9900 . ?
C11 H11B 0.9900 . ?
C12 C13 1.520(4) . ?
C12 H12A 0.9900 . ?
C12 H12B 0.9900 . ?
C13 C14 1.528(4) . ?
C13 H13A 0.9900 . ?
C13 H13B 0.9900 . ?
C14 H14A 0.9900 . ?
C14 H14B 0.9900 . ?
C15 C20 1.533(4) . ?
C15 C16 1.540(3) . ?
C15 H15 1.0000 . ?
C16 C17 1.528(4) . ?
C16 H16A 0.9900 . ?
C16 H16B 0.9900 . ?
C17 C18 1.526(4) . ?
C17 H17A 0.9900 . ?
C17 H17B 0.9900 . ?
C18 C19 1.529(4) . ?
C18 H18A 0.9900 . ?
C18 H18B 0.9900 . ?
C19 C20 1.539(4) . ?
C19 H19A 0.9900 . ?
C19 H19B 0.9900 . ?
C20 H20A 0.9900 . ?
C20 H20B 0.9900 . ?
C21 C26 1.531(3) . ?
C21 C22 1.534(4) . ?
C21 H21 1.0000 . ?
C22 C23 1.534(4) . ?
C22 H22A 0.9900 . ?
C22 H22B 0.9900 . ?
C23 C24 1.518(4) . ?
C23 H23A 0.9900 . ?
C23 H23B 0.9900 . ?
C24 C25 1.518(4) . ?
C24 H24A 0.9900 . ?
C24 H24B 0.9900 . ?
C25 C26 1.531(4) . ?
C25 H25A 0.9900 . ?
C25 H25B 0.9900 . ?
C26 H26A 0.9900 . ?
C26 H26B 0.9900 . ?
C27 C32 1.531(4) . ?
C27 C28 1.543(3) . ?
C27 H27 1.0000 . ?
C28 C29 1.534(4) . ?
C28 H28A 0.9900 . ?
C28 H28B 0.9900 . ?
C29 C30 1.526(4) . ?
C29 H29A 0.9900 . ?
C29 H29B 0.9900 . ?
C30 C31 1.527(4) . ?
C30 H30A 0.9900 . ?
C30 H30B 0.9900 . ?
C31 C32 1.525(4) . ?
C31 H31A 0.9900 . ?
C31 H31B 0.9900 . ?
C32 H32A 0.9900 . ?
C32 H32B 0.9900 . ?
C33 C34 1.535(3) . ?
C33 C38 1.535(3) . ?
C33 H33 1.0000 . ?
C34 C35 1.523(3) . ?
C34 H34A 0.9900 . ?
C34 H34B 0.9900 . ?
C35 C36 1.520(4) . ?
C35 H35A 0.9900 . ?
C35 H35B 0.9900 . ?
C36 C37 1.527(4) . ?
C36 H36A 0.9900 . ?
C36 H36B 0.9900 . ?
C37 C38 1.527(4) . ?
C37 H37A 0.9900 . ?
C37 H37B 0.9900 . ?
C38 H38A 0.9900 . ?
C38 H38B 0.9900 . ?
O1_1 C4_1 1.388(16) . ?
O1_1 C1_1 1.467(10) . ?
C1_1 C2_1 1.405(14) . ?
C1_1 H1A_1 0.9900 . ?
C1_1 H1AB_1 0.9900 . ?
C2_1 C3_1 1.74(2) . ?
C2_1 H2A_1 0.9900 . ?
C2_1 H2AB_1 0.9900 . ?
C3_1 C4_1 1.373(17) . ?
C3_1 H3A_1 0.9900 . ?
C3_1 H3AB_1 0.9900 . ?
C4_1 H4A_1 0.9900 . ?
C4_1 H4AB_1 0.9900 . ?
